data_4078476
loop_
_publ_author_name
'Jian, Zhongbao'
'Petrov, Alex R.'
'Hangaly, Noa K.'
'Li, Shihui'
'Rong, Weifeng'
'Mou, Zehuai'
'Rufanov, Konstantin A.'
'Harms, Klaus'
'Sundermeyer, J\"org'
'Cui, Dongmei'

_publ_section_title
;
 Phosphazene-Functionalized Cyclopentadienyl and Its Derivatives Ligated
 Rare-Earth Metal Alkyl Complexes: Synthesis, Structures, and Catalysis on
 Ethylene Polymerization
;
_journal_issue 11
_journal_name_full Organometallics
_journal_page_first 4267
_journal_paper_doi 10.1021/om300263p
_journal_volume 31
_journal_year 2012
_chemical_formula_sum 'C33 H45 N P Sc Si2'
_chemical_formula_weight 587.81
_chemical_name_systematic
; 
 ? 
;
_space_group_IT_number 14
_symmetry_cell_setting monoclinic
_symmetry_space_group_name_Hall '-P 2yn'
_symmetry_space_group_name_H-M 'P 1 21/n 1'
_atom_sites_solution_hydrogens geom
_atom_sites_solution_primary direct
_atom_sites_solution_secondary difmap
_audit_creation_method SHELXL-97
_cell_angle_alpha 90.00
_cell_angle_beta 97.581(2)
_cell_angle_gamma 90.00
_cell_formula_units_Z 4
_cell_length_a 10.5786(9)
_cell_length_b 15.0704(13)
_cell_length_c 21.3192(19)
_cell_measurement_temperature 185(2)
_cell_volume 3369.1(5)
_computing_structure_refinement 'SHELXL-97 (Sheldrick, 1997)'
_computing_structure_solution 'SHELXS-97 (Sheldrick, 1990)'
_diffrn_ambient_temperature 185(2)
_diffrn_measured_fraction_theta_full 0.997
_diffrn_measured_fraction_theta_max 0.997
_diffrn_radiation_monochromator graphite
_diffrn_radiation_source 'fine-focus sealed tube'
_diffrn_radiation_type MoK\a
_diffrn_radiation_wavelength 0.71073
_diffrn_reflns_av_R_equivalents 0.0430
_diffrn_reflns_av_sigmaI/netI 0.0506
_diffrn_reflns_limit_h_max 13
_diffrn_reflns_limit_h_min -13
_diffrn_reflns_limit_k_max 18
_diffrn_reflns_limit_k_min -18
_diffrn_reflns_limit_l_max 26
_diffrn_reflns_limit_l_min -18
_diffrn_reflns_number 19975
_diffrn_reflns_theta_full 26.04
_diffrn_reflns_theta_max 26.04
_diffrn_reflns_theta_min 1.66
_exptl_absorpt_coefficient_mu 0.358
_exptl_absorpt_correction_T_max 0.9351
_exptl_absorpt_correction_T_min 0.9095
_exptl_absorpt_correction_type multi-scan
_exptl_crystal_density_diffrn 1.159
_exptl_crystal_density_method 'not measured'
_exptl_crystal_F_000 1256
_exptl_crystal_size_max 0.27
_exptl_crystal_size_mid 0.25
_exptl_crystal_size_min 0.19
_refine_diff_density_max 0.373
_refine_diff_density_min -0.215
_refine_diff_density_rms 0.056
_refine_ls_extinction_method none
_refine_ls_goodness_of_fit_ref 1.014
_refine_ls_hydrogen_treatment constr
_refine_ls_matrix_type full
_refine_ls_number_parameters 351
_refine_ls_number_reflns 6629
_refine_ls_number_restraints 0
_refine_ls_restrained_S_all 1.014
_refine_ls_R_factor_all 0.0703
_refine_ls_R_factor_gt 0.0460
_refine_ls_shift/su_max 0.001
_refine_ls_shift/su_mean 0.000
_refine_ls_structure_factor_coef Fsqd
_refine_ls_weighting_details 'calc w=1/[\s^2^(Fo^2^)+(0.0565P)^2^+0.4919P] where P=(Fo^2^+2Fc^2^)/3'
_refine_ls_weighting_scheme calc
_refine_ls_wR_factor_gt 0.1032
_refine_ls_wR_factor_ref 0.1145
_reflns_number_gt 4871
_reflns_number_total 6629
_reflns_threshold_expression >2sigma(I)
_cod_data_source_file om300263p_si_002.cif
_cod_data_source_block 1
_cod_original_sg_symbol_H-M P2(1)/n
_cod_database_code 4078476

loop_
_symmetry_equiv_pos_as_xyz
'x, y, z'
'-x+1/2, y+1/2, -z+1/2'
'-x, -y, -z'
'x-1/2, -y-1/2, z-1/2'

loop_
_atom_site_label
_atom_site_type_symbol
_atom_site_fract_x
_atom_site_fract_y
_atom_site_fract_z
_atom_site_U_iso_or_equiv
_atom_site_adp_type
_atom_site_occupancy
_atom_site_symmetry_multiplicity
_atom_site_calc_flag
_atom_site_refinement_flags
Sc1 Sc 0.57861(4) 0.28761(3) 0.17028(2) 0.02607(13) Uani 1 1 d .
P1 P 0.64081(5) 0.36403(4) 0.04754(3) 0.02597(15) Uani 1 1 d .
Si1 Si 0.40076(7) 0.07996(5) 0.19365(4) 0.03648(19) Uani 1 1 d .
Si2 Si 0.64097(7) 0.39518(5) 0.32238(4) 0.0397(2) Uani 1 1 d .
C19 C 0.9237(2) 0.24137(16) 0.09484(12) 0.0310(6) Uani 1 1 d .
C18 C 0.7935(2) 0.22461(15) 0.07589(11) 0.0263(5) Uani 1 1 d .
C17 C 0.6962(2) 0.29708(17) -0.06693(12) 0.0369(6) Uani 1 1 d .
H17 H 0.7795 0.2919 -0.0470 0.044 Uiso 1 1 calc R
C5 C 0.4062(2) 0.31918(17) 0.08272(12) 0.0329(6) Uani 1 1 d .
H5 H 0.3896 0.2734 0.0536 0.039 Uiso 1 1 calc R
C12 C 0.6026(2) 0.33365(15) -0.03443(11) 0.0293(5) Uani 1 1 d .
C6 C 0.7414(2) 0.46121(16) 0.04886(12) 0.0293(5) Uani 1 1 d .
C30 C 0.7002(2) 0.34255(18) 0.25407(12) 0.0359(6) Uani 1 1 d .
H30A H 0.7550 0.2943 0.2711 0.043 Uiso 1 1 calc R
H30B H 0.7553 0.3859 0.2378 0.043 Uiso 1 1 calc R
C26 C 0.5445(2) 0.14973(17) 0.19940(13) 0.0394(6) Uani 1 1 d .
H26A H 0.6041 0.1149 0.1787 0.047 Uiso 1 1 calc R
H26B H 0.5774 0.1486 0.2441 0.047 Uiso 1 1 calc R
C1 C 0.5005(2) 0.38680(16) 0.08154(11) 0.0279(5) Uani 1 1 d .
C23 C 0.7556(2) 0.14968(16) 0.03955(12) 0.0305(5) Uani 1 1 d .
C2 C 0.4940(2) 0.44164(17) 0.13500(12) 0.0340(6) Uani 1 1 d .
H2 H 0.5449 0.4909 0.1463 0.041 Uiso 1 1 calc R
C7 C 0.7926(2) 0.49728(17) 0.10731(13) 0.0380(6) Uani 1 1 d .
H7 H 0.7744 0.4713 0.1446 0.046 Uiso 1 1 calc R
C20 C 1.0125(2) 0.18777(18) 0.07104(13) 0.0400(7) Uani 1 1 d .
H20 H 1.0989 0.1993 0.0822 0.048 Uiso 1 1 calc R
C22 C 0.8481(2) 0.09807(17) 0.01677(13) 0.0380(6) Uani 1 1 d .
H22 H 0.8236 0.0493 -0.0087 0.046 Uiso 1 1 calc R
C3 C 0.3980(2) 0.40888(18) 0.16764(13) 0.0385(6) Uani 1 1 d .
H3 H 0.3740 0.4325 0.2046 0.046 Uiso 1 1 calc R
C4 C 0.3438(2) 0.33392(18) 0.13502(13) 0.0378(6) Uani 1 1 d .
H4 H 0.2773 0.3000 0.1466 0.045 Uiso 1 1 calc R
C13 C 0.4788(2) 0.34267(16) -0.06525(11) 0.0309(6) Uani 1 1 d .
H13 H 0.4158 0.3674 -0.0441 0.037 Uiso 1 1 calc R
C10 C 0.8507(2) 0.57451(18) -0.00291(14) 0.0431(7) Uani 1 1 d .
H10 H 0.8713 0.5999 -0.0400 0.052 Uiso 1 1 calc R
C15 C 0.5422(3) 0.27757(18) -0.15860(13) 0.0467(7) Uani 1 1 d .
H15 H 0.5217 0.2584 -0.2002 0.056 Uiso 1 1 calc R
C11 C 0.7710(2) 0.50106(17) -0.00600(13) 0.0357(6) Uani 1 1 d .
H11 H 0.7370 0.4784 -0.0452 0.043 Uiso 1 1 calc R
C21 C 0.9761(2) 0.11795(18) 0.03127(14) 0.0434(7) Uani 1 1 d .
H21 H 1.0371 0.0844 0.0143 0.052 Uiso 1 1 calc R
C14 C 0.4496(3) 0.31492(18) -0.12724(12) 0.0403(6) Uani 1 1 d .
H14 H 0.3670 0.3215 -0.1479 0.048 Uiso 1 1 calc R
C25 C 0.9680(2) 0.31343(18) 0.14135(13) 0.0408(7) Uani 1 1 d .
H25A H 0.9730 0.3685 0.1192 0.061 Uiso 1 1 calc R
H25B H 1.0506 0.2985 0.1630 0.061 Uiso 1 1 calc R
H25C H 0.9087 0.3192 0.1715 0.061 Uiso 1 1 calc R
C28 C 0.4296(3) -0.03481(19) 0.22633(17) 0.0643(9) Uani 1 1 d .
H28A H 0.4952 -0.0629 0.2063 0.096 Uiso 1 1 calc R
H28B H 0.3524 -0.0688 0.2183 0.096 Uiso 1 1 calc R
H28C H 0.4560 -0.0315 0.2711 0.096 Uiso 1 1 calc R
C8 C 0.8701(3) 0.57135(19) 0.10965(14) 0.0456(7) Uani 1 1 d .
H8 H 0.9027 0.5954 0.1486 0.055 Uiso 1 1 calc R
C16 C 0.6654(3) 0.26859(18) -0.12844(13) 0.0443(7) Uani 1 1 d .
H16 H 0.7277 0.2432 -0.1497 0.053 Uiso 1 1 calc R
C29 C 0.2796(3) 0.1307(2) 0.23879(16) 0.0633(9) Uani 1 1 d .
H29A H 0.3103 0.1291 0.2832 0.095 Uiso 1 1 calc R
H29B H 0.2013 0.0980 0.2308 0.095 Uiso 1 1 calc R
H29C H 0.2650 0.1912 0.2256 0.095 Uiso 1 1 calc R
C27 C 0.3286(3) 0.0650(2) 0.10979(14) 0.0533(8) Uani 1 1 d .
H27A H 0.3168 0.1220 0.0897 0.080 Uiso 1 1 calc R
H27B H 0.2476 0.0359 0.1085 0.080 Uiso 1 1 calc R
H27C H 0.3842 0.0295 0.0879 0.080 Uiso 1 1 calc R
C32 C 0.4923(3) 0.3384(2) 0.34120(15) 0.0621(9) Uani 1 1 d .
H32A H 0.4254 0.3462 0.3066 0.093 Uiso 1 1 calc R
H32B H 0.4668 0.3637 0.3789 0.093 Uiso 1 1 calc R
H32C H 0.5089 0.2762 0.3477 0.093 Uiso 1 1 calc R
C9 C 0.8994(3) 0.60989(19) 0.05456(15) 0.0472(7) Uani 1 1 d .
H9 H 0.9519 0.6596 0.0564 0.057 Uiso 1 1 calc R
C33 C 0.6046(3) 0.5149(2) 0.30525(16) 0.0606(9) Uani 1 1 d .
H33A H 0.6796 0.5441 0.2947 0.091 Uiso 1 1 calc R
H33B H 0.5779 0.5424 0.3419 0.091 Uiso 1 1 calc R
H33C H 0.5376 0.5195 0.2703 0.091 Uiso 1 1 calc R
C31 C 0.7579(3) 0.3900(2) 0.39686(15) 0.0698(11) Uani 1 1 d .
H31A H 0.7729 0.3291 0.4089 0.105 Uiso 1 1 calc R
H31B H 0.7237 0.4211 0.4301 0.105 Uiso 1 1 calc R
H31C H 0.8368 0.4170 0.3895 0.105 Uiso 1 1 calc R
N1 N 0.69811(17) 0.28431(12) 0.09403(9) 0.0252(4) Uani 1 1 d .
C24 C 0.6165(2) 0.12367(17) 0.02397(13) 0.0399(7) Uani 1 1 d .
H24A H 0.5805 0.1527 -0.0143 0.060 Uiso 1 1 calc R
H24B H 0.5709 0.1413 0.0580 0.060 Uiso 1 1 calc R
H24C H 0.6102 0.0605 0.0184 0.060 Uiso 1 1 calc R

loop_
_atom_site_aniso_label
_atom_site_aniso_U_11
_atom_site_aniso_U_22
_atom_site_aniso_U_33
_atom_site_aniso_U_23
_atom_site_aniso_U_13
_atom_site_aniso_U_12
Sc1 0.0234(2) 0.0302(3) 0.0250(3) 0.00080(19) 0.00478(18) 0.00273(18)
P1 0.0244(3) 0.0287(3) 0.0253(3) 0.0004(3) 0.0050(2) 0.0040(2)
Si1 0.0381(4) 0.0320(4) 0.0394(4) -0.0017(3) 0.0052(3) -0.0021(3)
Si2 0.0386(4) 0.0470(5) 0.0333(4) -0.0108(3) 0.0043(3) 0.0018(3)
C19 0.0283(12) 0.0318(14) 0.0332(14) 0.0024(11) 0.0056(11) 0.0054(10)
C18 0.0243(12) 0.0290(13) 0.0267(13) 0.0023(10) 0.0069(10) 0.0075(9)
C17 0.0362(14) 0.0411(16) 0.0348(15) 0.0044(12) 0.0099(12) 0.0060(12)
C5 0.0244(12) 0.0411(15) 0.0325(14) 0.0030(12) 0.0012(11) 0.0034(11)
C12 0.0352(13) 0.0285(13) 0.0248(13) 0.0026(10) 0.0061(11) 0.0019(10)
C6 0.0268(12) 0.0263(13) 0.0348(15) 0.0037(11) 0.0040(10) 0.0051(10)
C30 0.0339(13) 0.0415(15) 0.0320(15) -0.0028(12) 0.0036(11) 0.0029(11)
C26 0.0432(15) 0.0376(15) 0.0353(16) 0.0038(12) -0.0025(12) 0.0002(12)
C1 0.0250(12) 0.0333(14) 0.0258(13) 0.0038(10) 0.0045(10) 0.0082(10)
C23 0.0324(13) 0.0291(13) 0.0296(14) 0.0012(10) 0.0024(11) 0.0048(10)
C2 0.0335(13) 0.0341(14) 0.0351(15) 0.0006(11) 0.0064(11) 0.0100(11)
C7 0.0397(15) 0.0365(15) 0.0381(16) 0.0013(12) 0.0059(12) 0.0003(12)
C20 0.0247(13) 0.0464(17) 0.0496(17) -0.0055(13) 0.0074(12) 0.0047(11)
C22 0.0415(15) 0.0333(14) 0.0385(16) -0.0068(12) 0.0031(12) 0.0065(11)
C3 0.0310(13) 0.0497(17) 0.0364(16) 0.0025(13) 0.0105(12) 0.0154(12)
C4 0.0198(12) 0.0517(17) 0.0426(16) 0.0092(13) 0.0072(11) 0.0039(11)
C13 0.0338(13) 0.0287(13) 0.0302(14) 0.0010(11) 0.0044(11) 0.0006(10)
C10 0.0355(14) 0.0451(17) 0.0502(18) 0.0150(14) 0.0112(13) -0.0017(12)
C15 0.068(2) 0.0427(17) 0.0304(15) -0.0059(13) 0.0090(14) -0.0033(14)
C11 0.0299(13) 0.0399(15) 0.0371(15) 0.0067(12) 0.0039(11) 0.0039(11)
C21 0.0361(15) 0.0443(17) 0.0513(18) -0.0073(14) 0.0110(13) 0.0158(12)
C14 0.0447(16) 0.0403(16) 0.0335(15) -0.0023(12) -0.0044(12) -0.0050(12)
C25 0.0229(13) 0.0489(17) 0.0503(18) -0.0109(14) 0.0038(12) 0.0035(11)
C28 0.065(2) 0.0382(18) 0.088(3) 0.0088(17) 0.0022(19) -0.0066(15)
C8 0.0438(16) 0.0423(17) 0.0481(18) -0.0084(14) -0.0037(14) -0.0051(13)
C16 0.0563(18) 0.0440(17) 0.0361(16) -0.0010(13) 0.0194(14) 0.0096(13)
C29 0.071(2) 0.057(2) 0.070(2) -0.0042(17) 0.0388(19) -0.0041(17)
C27 0.0433(16) 0.060(2) 0.055(2) -0.0109(16) -0.0006(14) -0.0055(14)
C32 0.061(2) 0.080(2) 0.049(2) 0.0029(17) 0.0218(16) -0.0037(18)
C9 0.0363(15) 0.0399(17) 0.065(2) 0.0035(15) 0.0030(14) -0.0076(12)
C33 0.062(2) 0.0489(19) 0.070(2) -0.0236(17) 0.0024(17) 0.0035(15)
C31 0.072(2) 0.088(3) 0.045(2) -0.0262(18) -0.0096(17) 0.025(2)
N1 0.0233(9) 0.0273(10) 0.0252(11) -0.0002(8) 0.0039(8) 0.0046(8)
C24 0.0363(14) 0.0366(15) 0.0462(17) -0.0088(13) 0.0030(12) -0.0019(11)

loop_
_atom_type_symbol
_atom_type_description
_atom_type_scat_dispersion_real
_atom_type_scat_dispersion_imag
_atom_type_scat_source
C C 0.0033 0.0016 'International Tables Vol C Tables 4.2.6.8 and 6.1.1.4'
H H 0.0000 0.0000 'International Tables Vol C Tables 4.2.6.8 and 6.1.1.4'
N N 0.0061 0.0033 'International Tables Vol C Tables 4.2.6.8 and 6.1.1.4'
Si Si 0.0817 0.0704 'International Tables Vol C Tables 4.2.6.8 and 6.1.1.4'
P P 0.1023 0.0942 'International Tables Vol C Tables 4.2.6.8 and 6.1.1.4'
Sc Sc 0.2519 0.3716 'International Tables Vol C Tables 4.2.6.8 and 6.1.1.4'

loop_
_geom_angle_atom_site_label_1
_geom_angle_atom_site_label_2
_geom_angle_atom_site_label_3
_geom_angle
N1 Sc1 C26 108.59(9)
N1 Sc1 C30 106.05(8)
C26 Sc1 C30 102.89(10)
N1 Sc1 C1 67.16(7)
C26 Sc1 C1 137.24(9)
C30 Sc1 C1 119.42(9)
N1 Sc1 C5 83.38(7)
C26 Sc1 C5 105.12(9)
C30 Sc1 C5 145.65(9)
C1 Sc1 C5 33.59(8)
N1 Sc1 C2 90.92(7)
C26 Sc1 C2 150.37(9)
C30 Sc1 C2 92.35(9)
C1 Sc1 C2 32.64(8)
C5 Sc1 C2 53.96(8)
N1 Sc1 C4 114.58(8)
C26 Sc1 C4 98.56(9)
C30 Sc1 C4 124.32(9)
C1 Sc1 C4 53.39(8)
C5 Sc1 C4 31.62(8)
C2 Sc1 C4 52.26(8)
N1 Sc1 C3 119.18(8)
C26 Sc1 C3 120.82(9)
C30 Sc1 C3 95.72(9)
C1 Sc1 C3 52.82(8)
C5 Sc1 C3 52.57(8)
C2 Sc1 C3 31.06(8)
C4 Sc1 C3 31.21(8)
N1 P1 C1 99.16(10)
N1 P1 C12 114.99(10)
C1 P1 C12 110.74(11)
N1 P1 C6 114.72(10)
C1 P1 C6 111.12(11)
C12 P1 C6 106.10(11)
C26 Si1 C27 111.32(13)
C26 Si1 C29 110.45(14)
C27 Si1 C29 108.79(15)
C26 Si1 C28 114.19(13)
C27 Si1 C28 105.75(15)
C29 Si1 C28 106.02(16)
C30 Si2 C33 110.13(14)
C30 Si2 C32 110.75(14)
C33 Si2 C32 108.93(15)
C30 Si2 C31 113.31(13)
C33 Si2 C31 107.49(15)
C32 Si2 C31 106.04(16)
C20 C19 C18 118.4(2)
C20 C19 C25 119.7(2)
C18 C19 C25 121.8(2)
C23 C18 C19 120.2(2)
C23 C18 N1 119.48(19)
C19 C18 N1 120.3(2)
C16 C17 C12 120.1(2)
C4 C5 C1 107.9(2)
C4 C5 Sc1 78.82(15)
C1 C5 Sc1 72.77(13)
C13 C12 C17 119.3(2)
C13 C12 P1 120.66(19)
C17 C12 P1 120.00(18)
C11 C6 C7 118.6(2)
C11 C6 P1 122.4(2)
C7 C6 P1 119.06(19)
Si2 C30 Sc1 125.22(13)
Si1 C26 Sc1 133.01(14)
C2 C1 C5 107.1(2)
C2 C1 P1 125.10(18)
C5 C1 P1 119.63(18)
C2 C1 Sc1 77.49(14)
C5 C1 Sc1 73.64(13)
P1 C1 Sc1 89.00(9)
C22 C23 C18 118.8(2)
C22 C23 C24 119.2(2)
C18 C23 C24 122.0(2)
C3 C2 C1 108.1(2)
C3 C2 Sc1 77.41(15)
C1 C2 Sc1 69.87(13)
C8 C7 C6 120.2(3)
C21 C20 C19 121.6(2)
C21 C22 C23 121.1(2)
C2 C3 C4 108.3(2)
C2 C3 Sc1 71.53(13)
C4 C3 Sc1 72.63(14)
C5 C4 C3 108.6(2)
C5 C4 Sc1 69.56(13)
C3 C4 Sc1 76.15(14)
C14 C13 C12 120.0(2)
C9 C10 C11 120.4(3)
C14 C15 C16 120.1(3)
C6 C11 C10 120.6(3)
C20 C21 C22 119.4(2)
C15 C14 C13 120.3(2)
C7 C8 C9 120.5(3)
C17 C16 C15 120.2(3)
C10 C9 C8 119.7(3)
C18 N1 P1 121.07(15)
C18 N1 Sc1 134.98(15)
P1 N1 Sc1 103.36(9)

loop_
_geom_bond_atom_site_label_1
_geom_bond_atom_site_label_2
_geom_bond_distance
Sc1 N1 2.1875(19)
Sc1 C26 2.212(3)
Sc1 C30 2.219(2)
Sc1 C1 2.466(2)
Sc1 C5 2.478(2)
Sc1 C2 2.565(2)
Sc1 C4 2.594(2)
Sc1 C3 2.639(2)
P1 N1 1.6233(19)
P1 C1 1.769(2)
P1 C12 1.800(2)
P1 C6 1.809(2)
Si1 C26 1.840(3)
Si1 C27 1.863(3)
Si1 C29 1.865(3)
Si1 C28 1.875(3)
Si2 C30 1.839(3)
Si2 C33 1.870(3)
Si2 C32 1.879(3)
Si2 C31 1.882(3)
C19 C20 1.385(3)
C19 C18 1.406(3)
C19 C25 1.503(3)
C18 C23 1.398(3)
C18 N1 1.443(3)
C17 C16 1.377(4)
C17 C12 1.394(3)
C5 C4 1.386(3)
C5 C1 1.429(3)
C12 C13 1.392(3)
C6 C11 1.387(3)
C6 C7 1.401(3)
C1 C2 1.417(3)
C23 C22 1.387(3)
C23 C24 1.516(3)
C2 C3 1.395(3)
C7 C8 1.382(4)
C20 C21 1.374(4)
C22 C21 1.381(4)
C3 C4 1.408(4)
C13 C14 1.382(3)
C10 C9 1.373(4)
C10 C11 1.388(4)
C15 C14 1.377(4)
C15 C16 1.382(4)
C8 C9 1.382(4)
